data_7235507
loop_
_publ_author_name
'Gotor, Ra\'ul'
'Gavi\~na, Pablo'
'Ochando, Luis E.'
'Chulvi, Katherine'
'Lorente, Alejandro'
'Mart\'inez-M\'a\~nez, Ram\'on'
'Costero, Ana M.'

_publ_section_title
;
 BODIPY dyes functionalized with 2-(2-dimethylaminophenyl)ethanol moieties
 as selective OFF--ON fluorescent chemodosimeters for the nerve agent
 mimics DCNP and DFP
;
_journal_issue 31
_journal_name_full 'RSC Adv.'
_journal_page_first 15975
_journal_paper_doi 10.1039/C4RA00710G
_journal_volume 4
_journal_year 2014
_chemical_formula_sum 'C58 H47 B2 F4 N6 O2'
_chemical_formula_weight 957.64
_space_group_IT_number 14
_space_group_name_Hall '-P 2ybc'
_space_group_name_H-M_alt 'P 1 21/c 1'
_symmetry_cell_setting monoclinic
_symmetry_space_group_name_H-M 'P 1 21/c 1'
_atom_sites_solution_hydrogens geom
_atom_sites_solution_primary direct
_atom_sites_solution_secondary difmap
_audit_creation_method SHELXL-97
_cell_angle_alpha 90.00
_cell_angle_beta 103.168(3)
_cell_angle_gamma 90.00
_cell_formula_units_Z 4
_cell_length_a 15.7361(3)
_cell_length_b 16.6946(4)
_cell_length_c 20.2283(7)
_cell_measurement_temperature 120(2)
_cell_volume 5174.4(2)
_computing_structure_refinement 'SHELXL-97 (Sheldrick, 1997)'
_diffrn_ambient_temperature 120(2)
_diffrn_measured_fraction_theta_full 0.998
_diffrn_measured_fraction_theta_max 0.998
_diffrn_radiation_monochromator graphite
_diffrn_radiation_source 'fine-focus sealed tube'
_diffrn_radiation_type MoK\a
_diffrn_radiation_wavelength 0.71073
_diffrn_reflns_av_R_equivalents 0.0522
_diffrn_reflns_av_sigmaI/netI 0.0567
_diffrn_reflns_limit_h_max 12
_diffrn_reflns_limit_h_min -18
_diffrn_reflns_limit_k_max 19
_diffrn_reflns_limit_k_min -19
_diffrn_reflns_limit_l_max 24
_diffrn_reflns_limit_l_min -24
_diffrn_reflns_number 29796
_diffrn_reflns_theta_full 25.00
_diffrn_reflns_theta_max 25.00
_diffrn_reflns_theta_min 2.86
_exptl_absorpt_coefficient_mu 0.085
_exptl_absorpt_correction_T_max 0.9924
_exptl_absorpt_correction_T_min 0.9857
_exptl_crystal_colour 'dark red'
_exptl_crystal_density_diffrn 1.229
_exptl_crystal_density_method 'not measured'
_exptl_crystal_description rhomb
_exptl_crystal_F_000 1996
_exptl_crystal_size_max 0.17
_exptl_crystal_size_mid 0.11
_exptl_crystal_size_min 0.09
_refine_diff_density_max 1.161
_refine_diff_density_min -0.842
_refine_diff_density_rms 0.077
_refine_ls_extinction_coef 0.0014(10)
_refine_ls_extinction_expression Fc^*^=kFc[1+0.001xFc^2^\l^3^/sin(2\q)]^-1/4^
_refine_ls_extinction_method SHELXL
_refine_ls_goodness_of_fit_ref 1.256
_refine_ls_hydrogen_treatment mixed
_refine_ls_matrix_type full
_refine_ls_number_parameters 777
_refine_ls_number_reflns 9092
_refine_ls_number_restraints 884
_refine_ls_restrained_S_all 1.206
_refine_ls_R_factor_all 0.1330
_refine_ls_R_factor_gt 0.1007
_refine_ls_shift/su_max 3.092
_refine_ls_shift/su_mean 0.005
_refine_ls_structure_factor_coef Fsqd
_refine_ls_weighting_details 'calc w=1/[\s^2^(Fo^2^)+(0.2000P)^2^+0.0000P] where P=(Fo^2^+2Fc^2^)/3'
_refine_ls_weighting_scheme calc
_refine_ls_wR_factor_gt 0.3103
_refine_ls_wR_factor_ref 0.3511
_reflns_number_gt 6154
_reflns_number_total 9092
_reflns_threshold_expression >2sigma(I)
_cod_data_source_file c4ra00710g2.cif
_cod_data_source_block shelxl
_cod_depositor_comments
;
The following automatic conversions were performed:

data item '_symmetry_cell_setting' value 'Monoclinic' was changed to
'monoclinic' in accordance with the
/home/saulius/struct/COD-crude-data/automatic-downloads/DataCite-retrospective/RSC/depositions/lib/dictionaries/cif_core.dic
dictionary named 'cif_core.dic' version 2.4.2 last updated on
2011-04-26.

Automatic conversion script
Id: cif_fix_values 6909 2019-04-08 15:41:33Z antanas 
;
_cod_original_sg_symbol_H-M P21/c
_cod_database_code 7235507

loop_
_symmetry_equiv_pos_as_xyz
'x, y, z'
'-x, y+1/2, -z+1/2'
'-x, -y, -z'
'x, -y-1/2, z-1/2'

loop_
_atom_site_label
_atom_site_type_symbol
_atom_site_fract_x
_atom_site_fract_y
_atom_site_fract_z
_atom_site_U_iso_or_equiv
_atom_site_adp_type
_atom_site_occupancy
_atom_site_symmetry_multiplicity
_atom_site_calc_flag
_atom_site_refinement_flags
_atom_site_disorder_assembly
_atom_site_disorder_group
C19' C 0.1891(3) -0.6674(3) 0.1942(3) 0.0781(17) Uani 1 1 d U . .
H191 H 0.2009 -0.7250 0.1939 0.117 Uiso 1 1 calc R . .
H192 H 0.1814 -0.6460 0.1481 0.117 Uiso 1 1 calc R . .
H193 H 0.1358 -0.6582 0.2104 0.117 Uiso 1 1 calc R . .
C19 C 0.3431(3) -0.6567(3) 0.2302(4) 0.0847(18) Uani 1 1 d U . .
H194 H 0.3887 -0.6274 0.2621 0.127 Uiso 1 1 calc R . .
H195 H 0.3493 -0.6473 0.1837 0.127 Uiso 1 1 calc R . .
H196 H 0.3486 -0.7141 0.2403 0.127 Uiso 1 1 calc R . .
C18 C 0.2525(2) -0.5440(2) 0.2439(3) 0.0533(11) Uani 1 1 d U . .
C17' C 0.2191(2) -0.4931(3) 0.1904(2) 0.0567(11) Uani 1 1 d U . .
H17' H 0.1993 -0.5153 0.1463 0.043(10) Uiso 1 1 calc R . .
C17 C 0.2816(2) -0.5113(2) 0.3080(2) 0.0501(10) Uani 1 1 d U . .
C16 C 0.2761(2) -0.4295(2) 0.3166(2) 0.0429(9) Uani 1 1 d U . .
C15 C 0.2425(2) -0.3771(2) 0.26322(19) 0.0370(8) Uani 1 1 d U . .
C16' C 0.2132(2) -0.4106(2) 0.1985(2) 0.0497(10) Uani 1 1 d U . .
C14 C 0.2371(2) -0.2894(2) 0.2754(2) 0.0370(8) Uani 1 1 d U . .
C13' C 0.2425(3) -0.2332(2) 0.2250(2) 0.0460(9) Uani 1 1 d U . .
C13 C 0.2272(2) -0.2614(2) 0.3376(2) 0.0404(9) Uani 1 1 d U . .
C12 C 0.2226(2) -0.1804(2) 0.3501(2) 0.0411(9) Uani 1 1 d U . .
H12 H 0.2167 -0.1626 0.3934 0.068(14) Uiso 1 1 calc R . .
C12' C 0.2368(3) -0.1520(2) 0.2374(2) 0.0507(10) Uani 1 1 d U . .
C11 C 0.2264(2) -0.1245(2) 0.2999(2) 0.0401(9) Uani 1 1 d U . .
C8 C 0.2195(2) -0.0381(2) 0.3153(2) 0.0445(10) Uani 1 1 d U . .
C7' C 0.1387(2) 0.0009(2) 0.2962(2) 0.0418(9) Uani 1 1 d U . .
C7 C 0.0549(2) -0.0276(2) 0.2607(2) 0.0506(11) Uani 1 1 d U . .
C9' C 0.0289(3) -0.1095(3) 0.2324(3) 0.0763(16) Uani 1 1 d U . .
H9'A H 0.0801 -0.1447 0.2414 0.114 Uiso 1 1 calc R . .
H9'B H 0.0054 -0.1057 0.1833 0.114 Uiso 1 1 calc R . .
H9'C H -0.0158 -0.1316 0.2540 0.114 Uiso 1 1 calc R . .
C6 C -0.0008(3) 0.0370(2) 0.2573(3) 0.0527(11) Uani 1 1 d U . .
C5 C 0.0469(2) 0.1024(2) 0.2903(2) 0.0434(9) Uani 1 1 d U . .
C10' C 0.0137(3) 0.1846(2) 0.2985(2) 0.0551(11) Uani 1 1 d U . .
H101 H 0.0615 0.2179 0.3236 0.083 Uiso 1 1 calc R . .
H102 H -0.0326 0.1817 0.3237 0.083 Uiso 1 1 calc R . .
H103 H -0.0097 0.2081 0.2537 0.083 Uiso 1 1 calc R . .
C1' C 0.2936(2) 0.0030(2) 0.3500(2) 0.0472(10) Uani 1 1 d U . .
C1 C 0.3820(2) -0.0209(2) 0.3730(3) 0.0549(11) Uani 1 1 d U . .
C9 C 0.4230(3) -0.1013(3) 0.3655(3) 0.0660(14) Uani 1 1 d U . .
H9A H 0.3775 -0.1394 0.3442 0.099 Uiso 1 1 calc R . .
H9B H 0.4528 -0.1213 0.4103 0.099 Uiso 1 1 calc R . .
H9C H 0.4653 -0.0954 0.3370 0.099 Uiso 1 1 calc R . .
C2 C 0.4266(3) 0.0456(3) 0.4009(3) 0.0721(16) Uani 1 1 d U . .
H2 H 0.4876 0.0481 0.4198 0.17(3) Uiso 1 1 calc R . .
C3 C 0.3676(3) 0.1100(3) 0.3971(3) 0.0763(16) Uani 1 1 d U . .
C10A C 0.3816(11) 0.1925(9) 0.4399(8) 0.077(4) Uani 0.50 1 d PU . .
C10B C 0.3881(9) 0.1958(8) 0.4053(6) 0.058(3) Uani 0.50 1 d PU . .
C20 C 0.3153(3) -0.5632(3) 0.3703(3) 0.0714(14) Uani 1 1 d U . .
H20A H 0.3411 -0.6127 0.3562 0.086 Uiso 1 1 calc R . .
H20B H 0.3620 -0.5340 0.4022 0.086 Uiso 1 1 calc R . .
H20C H 0.0000 0.0000 0.0000 0.086 Uiso 1 2 d SR . .
C21 C 0.2461(3) -0.5855(3) 0.4058(3) 0.0760(15) Uani 1 1 d U . .
H21A H 0.2734 -0.6135 0.4485 0.091 Uiso 1 1 calc R . .
H21B H 0.2188 -0.5358 0.4181 0.091 Uiso 1 1 calc R . .
H21C H 0.0000 0.0000 0.0000 0.091 Uiso 1 2 d SR . .
C591 C 0.5219(7) 0.1645(7) 0.2484(5) 0.047(2) Uani 0.50 1 d PU . .
C592 C 0.5343(8) 0.1845(7) 0.2205(7) 0.065(3) Uani 0.50 1 d PU . .
C593 C 0.5153(7) 0.0472(7) 0.2578(6) 0.059(3) Uani 0.50 1 d PU . .
C594 C 0.5043(7) 0.0204(7) 0.2224(6) 0.062(3) Uani 0.50 1 d PU . .
C48 C 0.3994(2) 0.1150(2) 0.16906(18) 0.0360(8) Uani 1 1 d U . .
C47' C 0.3335(3) 0.0898(3) 0.1983(3) 0.0743(16) Uani 1 1 d U A .
H47' H 0.3475 0.0617 0.2402 0.21(4) Uiso 1 1 calc R . .
C46' C 0.2467(3) 0.1048(3) 0.1679(3) 0.0727(16) Uani 1 1 d U . .
H46' H 0.2026 0.0847 0.1887 0.12(2) Uiso 1 1 calc R A .
C45 C 0.2226(2) 0.1473(2) 0.10900(18) 0.0330(8) Uani 1 1 d U A .
C44 C 0.1302(2) 0.1698(2) 0.07889(19) 0.0351(8) Uani 1 1 d U . .
C39 C 0.1044(3) 0.2009(3) 0.0137(2) 0.0625(13) Uani 1 1 d U A .
H39 H 0.1459 0.2047 -0.0136 0.100(19) Uiso 1 1 calc R . .
C43' C 0.0670(2) 0.1656(3) 0.1163(2) 0.0515(11) Uani 1 1 d U A .
H43' H 0.0822 0.1451 0.1612 0.050(11) Uiso 1 1 calc R . .
C42' C -0.0178(2) 0.1905(3) 0.0900(2) 0.0532(11) Uani 1 1 d U . .
H42' H -0.0597 0.1861 0.1169 0.102(19) Uiso 1 1 calc R A .
C42 C 0.0201(3) 0.2262(3) -0.0124(3) 0.0659(14) Uani 1 1 d U . .
H42 H 0.0047 0.2473 -0.0572 0.20(4) Uiso 1 1 calc R A .
C41 C -0.0423(2) 0.2216(2) 0.02539(19) 0.0385(8) Uani 1 1 d U A .
C38 C -0.1326(2) 0.2499(2) -0.00225(18) 0.0408(9) Uani 1 1 d U . .
C37' C -0.1518(2) 0.3318(3) -0.0018(2) 0.0454(9) Uani 1 1 d U A .
C37 C -0.0992(2) 0.3988(3) 0.0260(2) 0.0532(11) Uani 1 1 d U . .
C39' C -0.0043(3) 0.4021(3) 0.0616(3) 0.0773(17) Uani 1 1 d U A .
H391 H 0.0206 0.3480 0.0642 0.116 Uiso 1 1 calc R . .
H392 H 0.0014 0.4234 0.1075 0.116 Uiso 1 1 calc R . .
H393 H 0.0270 0.4370 0.0362 0.116 Uiso 1 1 calc R . .
C36 C -0.1535(3) 0.4646(3) 0.0139(3) 0.0637(13) Uani 1 1 d U A .
H36 H -0.1363 0.5184 0.0248 0.10(2) Uiso 1 1 calc R . .
C35 C -0.2373(3) 0.4393(3) -0.0168(3) 0.0603(12) Uani 1 1 d U . .
C40' C -0.3190(3) 0.4896(3) -0.0383(3) 0.0749(15) Uani 1 1 d U A .
H40A H -0.3683 0.4549 -0.0586 0.112 Uiso 1 1 calc R . .
H40B H -0.3104 0.5294 -0.0718 0.112 Uiso 1 1 calc R . .
H40C H -0.3311 0.5169 0.0014 0.112 Uiso 1 1 calc R . .
C31 C -0.1945(3) 0.1097(3) -0.0391(2) 0.0601(12) Uani 1 1 d U . .
C43 C -0.1177(3) 0.0533(3) -0.0221(3) 0.0715(15) Uani 1 1 d U A .
H43A H -0.0651 0.0834 -0.0008 0.107 Uiso 1 1 calc R . .
H43B H -0.1092 0.0279 -0.0638 0.107 Uiso 1 1 calc R . .
H43C H -0.1289 0.0121 0.0093 0.107 Uiso 1 1 calc R . .
C32 C -0.2769(4) 0.0865(3) -0.0699(3) 0.090(2) Uani 1 1 d U A .
H32 H -0.2947 0.0335 -0.0834 0.11(2) Uiso 1 1 calc R . .
C33 C -0.3317(3) 0.1551(3) -0.0785(3) 0.0771(16) Uani 1 1 d U . .
C31' C -0.1971(2) 0.1935(3) -0.0283(2) 0.0457(9) Uani 1 1 d U A .
B4 B 0.2026(3) 0.1336(3) 0.3545(3) 0.0484(11) Uani 1 1 d U . .
B34 B -0.3176(3) 0.3046(3) -0.0529(3) 0.0556(12) Uani 1 1 d U . .
F1 F 0.21268(15) 0.20285(13) 0.31958(15) 0.0631(7) Uani 1 1 d U . .
F3 F -0.36067(16) 0.32930(17) -0.11753(14) 0.0696(8) Uani 1 1 d U A .
F2 F 0.18365(16) 0.15401(14) 0.41703(14) 0.0628(7) Uani 1 1 d U . .
F4 F -0.37449(15) 0.3121(2) -0.00917(16) 0.0838(10) Uani 1 1 d U A .
N3 N 0.2584(2) -0.6292(2) 0.2367(3) 0.0795(15) Uani 1 1 d U . .
N6 N 0.48950(18) 0.10329(19) 0.19924(16) 0.0424(8) Uani 1 1 d U A .
N2 N 0.13009(19) 0.08055(17) 0.31376(17) 0.0405(8) Uani 1 1 d U . .
N4 N -0.2842(2) 0.2194(2) -0.05415(18) 0.0520(9) Uani 1 1 d U A .
N1 N 0.2878(2) 0.0837(2) 0.3676(2) 0.0545(10) Uani 1 1 d U . .
N5 N -0.23670(19) 0.3594(2) -0.02639(19) 0.0512(9) Uani 1 1 d U A .
O1 O 0.1804(3) -0.6347(3) 0.3677(2) 0.0920(12) Uani 1 1 d U . .
H H 0.2027 -0.6774 0.3578 2.0(13) Uiso 1 1 calc R . .
C47A C 0.3740(5) 0.1746(5) 0.1123(4) 0.0313(17) Uani 0.536(7) 1 d PU A 1
C46A C 0.2885(5) 0.1903(6) 0.0841(4) 0.0310(17) Uani 0.536(7) 1 d PU A 1
C40A C -0.4380(8) 0.1667(9) -0.0961(6) 0.075(4) Uani 0.536(7) 1 d PU A 1
C60A C 0.4449(4) 0.2190(4) 0.0872(4) 0.0404(18) Uani 0.536(7) 1 d PU A 1
C61A C 0.4862(5) 0.1672(5) 0.0390(4) 0.048(2) Uani 0.536(7) 1 d PU A 1
C47B C 0.3768(6) 0.1330(7) 0.1039(5) 0.034(2) Uani 0.464(7) 1 d PU A 2
C46B C 0.2900(6) 0.1493(7) 0.0754(5) 0.033(2) Uani 0.464(7) 1 d PU A 2
C40B C -0.4206(6) 0.1539(8) -0.1241(6) 0.047(3) Uani 0.464(7) 1 d PU A 2
C60B C 0.4412(5) 0.1318(6) 0.0584(5) 0.048(2) Uani 0.464(7) 1 d PU A 2
C61B C 0.4646(7) 0.0458(7) 0.0432(5) 0.057(2) Uani 0.464(7) 1 d PU . 2
O2A O 0.5293(4) 0.0990(4) 0.0717(3) 0.0580(15) Uani 0.50 1 d PU . .
O2B O 0.5166(7) 0.0398(7) -0.0028(6) 0.052(2) Uani 0.25 1 d PU . .
O2C O 0.4045(9) 0.0088(9) 0.0082(7) 0.068(3) Uani 0.25 1 d PU . .
H16' H 0.185(2) -0.369(2) 0.158(2) 0.040(10) Uiso 1 1 d . . .
H16 H 0.296(3) -0.402(3) 0.361(2) 0.050(11) Uiso 1 1 d . . .
H13 H 0.220(2) -0.300(2) 0.3686(18) 0.030(9) Uiso 1 1 d . . .
H12' H 0.242(2) -0.111(2) 0.200(2) 0.040(10) Uiso 1 1 d . . .
H13' H 0.249(2) -0.244(2) 0.177(2) 0.046(10) Uiso 1 1 d . . .
H6 H -0.059(4) 0.035(4) 0.229(3) 0.100(19) Uiso 1 1 d . . .

loop_
_atom_site_aniso_label
_atom_site_aniso_U_11
_atom_site_aniso_U_22
_atom_site_aniso_U_33
_atom_site_aniso_U_23
_atom_site_aniso_U_13
_atom_site_aniso_U_12
C19' 0.066(3) 0.036(3) 0.123(5) -0.020(3) 0.002(3) -0.007(2)
C19 0.063(3) 0.050(3) 0.130(5) -0.022(3) -0.001(3) 0.015(2)
C18 0.0284(19) 0.0254(19) 0.103(3) -0.010(2) 0.009(2) -0.0024(14)
C17' 0.040(2) 0.051(2) 0.075(3) -0.027(2) 0.003(2) -0.0006(18)
C17 0.038(2) 0.0263(19) 0.088(3) -0.0015(19) 0.0184(19) 0.0005(15)
C16 0.037(2) 0.033(2) 0.059(3) -0.0015(18) 0.0116(17) -0.0016(15)
C15 0.0298(17) 0.0273(18) 0.052(2) -0.0016(15) 0.0052(15) 0.0019(13)
C16' 0.042(2) 0.041(2) 0.061(3) -0.014(2) 0.0023(18) 0.0067(17)
C14 0.0302(17) 0.0263(18) 0.054(2) -0.0030(15) 0.0072(15) 0.0041(13)
C13' 0.059(2) 0.034(2) 0.045(2) 0.0022(17) 0.0097(18) 0.0115(17)
C13 0.041(2) 0.0309(19) 0.052(2) 0.0013(18) 0.0165(16) -0.0012(15)
C12 0.044(2) 0.0287(19) 0.056(2) -0.0016(17) 0.0215(17) 0.0017(15)
C12' 0.061(2) 0.031(2) 0.061(3) 0.0086(19) 0.015(2) 0.0098(17)
C11 0.0314(18) 0.0258(18) 0.065(3) -0.0028(17) 0.0146(16) 0.0027(13)
C8 0.0384(19) 0.0263(19) 0.071(3) -0.0002(17) 0.0176(17) 0.0019(14)
C7' 0.0386(19) 0.0223(18) 0.066(3) -0.0001(17) 0.0146(17) 0.0037(14)
C7 0.040(2) 0.036(2) 0.074(3) -0.0102(19) 0.0082(19) -0.0008(15)
C9' 0.056(3) 0.042(3) 0.120(5) -0.020(3) -0.002(3) -0.005(2)
C6 0.037(2) 0.040(2) 0.078(3) -0.002(2) 0.0063(19) 0.0027(16)
C5 0.043(2) 0.033(2) 0.055(2) -0.0022(17) 0.0131(17) 0.0080(15)
C10' 0.059(3) 0.036(2) 0.070(3) 0.003(2) 0.012(2) 0.0191(18)
C1' 0.0350(19) 0.030(2) 0.076(3) 0.0027(18) 0.0117(17) 0.0009(14)
C1 0.037(2) 0.042(2) 0.087(3) 0.016(2) 0.018(2) -0.0004(16)
C9 0.033(2) 0.049(3) 0.117(4) 0.029(3) 0.021(2) 0.0115(17)
C2 0.031(2) 0.054(3) 0.124(5) 0.014(3) 0.004(2) -0.0096(18)
C3 0.042(2) 0.040(2) 0.135(5) -0.002(3) -0.004(3) -0.0151(18)
C10A 0.080(8) 0.045(6) 0.096(10) -0.011(7) 0.002(9) -0.023(5)
C10B 0.058(6) 0.045(4) 0.062(7) -0.021(6) -0.005(6) -0.019(4)
C20 0.057(3) 0.049(3) 0.110(4) 0.021(3) 0.022(3) 0.010(2)
C21 0.065(3) 0.065(3) 0.097(4) 0.008(3) 0.016(3) -0.011(2)
C591 0.038(4) 0.068(6) 0.032(5) -0.016(4) 0.003(4) -0.014(4)
C592 0.054(6) 0.059(5) 0.070(8) 0.001(5) -0.011(6) -0.019(4)
C593 0.040(5) 0.058(6) 0.070(6) 0.012(4) -0.009(5) 0.015(4)
C594 0.050(5) 0.057(5) 0.077(7) 0.015(5) 0.012(6) 0.011(4)
C48 0.0323(17) 0.041(2) 0.0358(19) -0.0101(15) 0.0094(13) -0.0039(14)
C47' 0.049(2) 0.081(4) 0.101(4) 0.058(3) 0.033(2) 0.021(2)
C46' 0.042(2) 0.075(3) 0.111(4) 0.060(3) 0.037(2) 0.015(2)
C45 0.0328(17) 0.0315(18) 0.0373(19) -0.0111(14) 0.0137(14) -0.0046(13)
C44 0.0319(17) 0.0312(19) 0.045(2) -0.0063(15) 0.0149(14) -0.0019(13)
C39 0.048(2) 0.083(3) 0.068(3) 0.032(3) 0.038(2) 0.026(2)
C43' 0.0355(19) 0.088(3) 0.032(2) 0.001(2) 0.0107(15) -0.0046(19)
C42' 0.0307(19) 0.096(4) 0.036(2) 0.006(2) 0.0135(15) 0.0023(19)
C42 0.053(2) 0.089(4) 0.064(3) 0.033(3) 0.031(2) 0.024(2)
C41 0.0339(17) 0.041(2) 0.042(2) -0.0050(16) 0.0132(14) -0.0002(15)
C38 0.0363(18) 0.052(2) 0.035(2) -0.0032(17) 0.0099(14) -0.0021(15)
C37' 0.0293(18) 0.055(2) 0.051(2) -0.0028(19) 0.0070(16) 0.0055(15)
C37 0.0321(19) 0.051(2) 0.073(3) -0.007(2) 0.0055(18) 0.0064(16)
C39' 0.036(2) 0.055(3) 0.127(5) -0.007(3) -0.009(2) -0.0016(19)
C36 0.044(2) 0.049(3) 0.091(4) -0.009(2) 0.003(2) 0.0108(18)
C35 0.041(2) 0.065(3) 0.069(3) -0.005(2) 0.002(2) 0.0107(19)
C40' 0.050(3) 0.081(4) 0.090(4) -0.002(3) 0.006(2) 0.027(2)
C31 0.059(2) 0.053(3) 0.057(3) 0.004(2) -0.009(2) -0.0048(19)
C43 0.075(3) 0.046(3) 0.078(3) -0.002(2) -0.014(3) 0.002(2)
C32 0.082(3) 0.058(3) 0.102(4) 0.010(3) -0.041(3) -0.017(2)
C33 0.056(3) 0.071(3) 0.083(4) 0.022(3) -0.027(2) -0.020(2)
C31' 0.0390(19) 0.054(2) 0.041(2) 0.0034(18) 0.0012(16) -0.0014(16)
B4 0.051(2) 0.025(2) 0.068(3) -0.007(2) 0.011(2) 0.0006(17)
B34 0.033(2) 0.077(3) 0.051(3) -0.010(3) -0.0027(19) 0.001(2)
F1 0.0607(15) 0.0278(12) 0.100(2) 0.0049(12) 0.0164(13) -0.0017(10)
F3 0.0483(14) 0.0764(19) 0.0702(18) -0.0011(14) -0.0155(12) 0.0103(12)
F2 0.0686(16) 0.0409(14) 0.0735(18) -0.0130(12) 0.0051(13) 0.0065(11)
F4 0.0385(14) 0.130(3) 0.085(2) -0.0279(19) 0.0182(13) -0.0097(14)
N3 0.047(2) 0.0312(19) 0.153(4) -0.031(2) 0.008(2) -0.0034(15)
N6 0.0361(16) 0.0466(19) 0.0423(18) -0.0019(14) 0.0039(13) -0.0006(13)
N2 0.0384(16) 0.0240(15) 0.061(2) -0.0031(14) 0.0144(14) 0.0031(11)
N4 0.0400(17) 0.062(2) 0.048(2) 0.0066(17) -0.0022(14) -0.0074(15)
N1 0.0363(17) 0.0333(18) 0.090(3) -0.0054(17) 0.0065(16) -0.0057(13)
N5 0.0320(16) 0.058(2) 0.060(2) -0.0074(17) 0.0040(14) 0.0047(14)
O1 0.085(3) 0.091(3) 0.101(3) -0.013(2) 0.022(2) -0.011(2)
C47A 0.032(3) 0.031(4) 0.032(4) -0.006(3) 0.009(2) -0.003(3)
C46A 0.028(3) 0.035(5) 0.034(4) -0.009(4) 0.016(2) 0.003(3)
C40A 0.042(5) 0.131(10) 0.042(6) -0.017(7) -0.011(5) -0.017(5)
C60A 0.033(3) 0.041(4) 0.050(4) 0.005(3) 0.014(3) -0.003(3)
C61A 0.044(4) 0.059(5) 0.045(4) 0.012(3) 0.018(3) 0.019(3)
C47B 0.033(3) 0.035(5) 0.038(4) 0.001(4) 0.013(3) 0.002(4)
C46B 0.032(3) 0.041(6) 0.026(4) -0.003(4) 0.007(3) 0.006(4)
C40B 0.033(5) 0.062(7) 0.043(7) -0.001(5) 0.003(4) -0.013(4)
C60B 0.039(4) 0.057(5) 0.054(5) 0.019(4) 0.026(4) 0.005(4)
C61B 0.060(5) 0.073(6) 0.049(5) 0.016(4) 0.033(4) 0.029(4)
O2A 0.065(3) 0.072(4) 0.044(3) 0.011(3) 0.027(3) 0.036(3)
O2B 0.058(6) 0.065(6) 0.043(5) 0.022(4) 0.031(4) 0.022(5)
O2C 0.071(7) 0.082(8) 0.061(8) -0.007(6) 0.035(6) 0.024(5)

loop_
_atom_type_symbol
_atom_type_description
_atom_type_scat_dispersion_real
_atom_type_scat_dispersion_imag
_atom_type_scat_source
C C 0.0033 0.0016 'International Tables Vol C Tables 4.2.6.8 and 6.1.1.4'
H H 0.0000 0.0000 'International Tables Vol C Tables 4.2.6.8 and 6.1.1.4'
B B 0.0013 0.0007 'International Tables Vol C Tables 4.2.6.8 and 6.1.1.4'
F F 0.0171 0.0103 'International Tables Vol C Tables 4.2.6.8 and 6.1.1.4'
N N 0.0061 0.0033 'International Tables Vol C Tables 4.2.6.8 and 6.1.1.4'
O O 0.0106 0.0060 'International Tables Vol C Tables 4.2.6.8 and 6.1.1.4'

loop_
_geom_angle_atom_site_label_1
_geom_angle_atom_site_label_2
_geom_angle_atom_site_label_3
_geom_angle
_geom_angle_site_symmetry_1
_geom_angle_site_symmetry_3
C17' C18 C17 118.5(4) . .
C17' C18 N3 123.5(4) . .
C17 C18 N3 118.1(4) . .
C18 C17' C16' 122.6(4) . .
C16 C17 C18 119.4(4) . .
C16 C17 C20 118.6(4) . .
C18 C17 C20 121.9(4) . .
C17 C16 C15 123.0(4) . .
C16 C15 C16' 117.2(3) . .
C16 C15 C14 120.9(3) . .
C16' C15 C14 121.8(3) . .
C17' C16' C15 119.3(4) . .
C13 C14 C13' 118.3(3) . .
C13 C14 C15 120.3(3) . .
C13' C14 C15 121.5(4) . .
C12' C13' C14 120.3(4) . .
C12 C13 C14 121.2(4) . .
C13 C12 C11 120.8(4) . .
C13' C12' C11 121.0(4) . .
C12' C11 C12 118.4(3) . .
C12' C11 C8 122.8(4) . .
C12 C11 C8 118.8(4) . .
C1' C8 C7' 120.7(3) . .
C1' C8 C11 119.3(3) . .
C7' C8 C11 119.9(3) . .
N2 C7' C8 120.6(3) . .
N2 C7' C7 108.3(3) . .
C8 C7' C7 131.1(3) . .
C6 C7 C7' 105.5(3) . .
C6 C7 C9' 125.2(4) . .
C7' C7 C9' 129.3(4) . .
C7 C6 C5 108.6(4) . .
N2 C5 C6 109.3(3) . .
N2 C5 C10' 123.4(4) . .
C6 C5 C10' 127.3(4) . .
C8 C1' N1 120.3(3) . .
C8 C1' C1 132.1(4) . .
N1 C1' C1 107.6(3) . .
C2 C1 C1' 106.3(4) . .
C2 C1 C9 124.9(4) . .
C1' C1 C9 128.7(4) . .
C1 C2 C3 109.1(4) . .
N1 C3 C2 108.3(4) . .
N1 C3 C10B 122.1(7) . .
C2 C3 C10B 127.8(7) . .
N1 C3 C10A 121.3(7) . .
C2 C3 C10A 127.8(7) . .
C10B C3 C10A 26.9(6) . .
C10B C10A C3 65.4(19) . .
C10A C10B C3 88(2) . .
C21 C20 C17 112.9(4) . .
O1 C21 C20 114.2(5) . .
C592 C591 N6 84.5(15) . .
C592 C591 C593 124.4(18) . .
N6 C591 C593 48.8(5) . .
C591 C592 N6 67.9(14) . .
C594 C593 N6 71.8(12) . .
C594 C593 C591 117.3(14) . .
N6 C593 C591 46.5(4) . .
C593 C594 N6 75.7(12) . .
C47B C48 C47' 116.2(5) . .
C47B C48 N6 118.3(5) . .
C47' C48 N6 123.4(4) . .
C47B C48 C47A 28.6(4) . .
C47' C48 C47A 115.9(4) . .
N6 C48 C47A 118.9(4) . .
C48 C47' C46' 121.3(4) . .
C45 C46' C47' 122.0(4) . .
C46' C45 C46B 110.5(5) . .
C46' C45 C46A 119.0(4) . .
C46B C45 C46A 28.9(4) . .
C46' C45 C44 122.6(3) . .
C46B C45 C44 125.3(5) . .
C46A C45 C44 116.3(4) . .
C43' C44 C39 116.6(3) . .
C43' C44 C45 121.3(3) . .
C39 C44 C45 122.0(3) . .
C42 C39 C44 121.8(4) . .
C44 C43' C42' 121.7(4) . .
C41 C42' C43' 121.0(3) . .
C41 C42 C39 121.1(4) . .
C42 C41 C42' 117.8(3) . .
C42 C41 C38 121.1(3) . .
C42' C41 C38 121.0(3) . .
C31' C38 C37' 121.4(3) . .
C31' C38 C41 118.6(3) . .
C37' C38 C41 119.9(3) . .
N5 C37' C38 120.8(3) . .
N5 C37' C37 107.7(3) . .
C38 C37' C37 131.3(3) . .
C36 C37 C37' 105.9(3) . .
C36 C37 C39' 124.2(4) . .
C37' C37 C39' 129.8(4) . .
C37 C36 C35 108.9(4) . .
N5 C35 C36 109.1(4) . .
N5 C35 C40' 122.7(4) . .
C36 C35 C40' 128.2(4) . .
C32 C31 C31' 107.0(4) . .
C32 C31 C43 123.9(5) . .
C31' C31 C43 129.0(4) . .
C31 C32 C33 108.5(5) . .
N4 C33 C32 109.2(4) . .
N4 C33 C40B 127.3(6) . .
C32 C33 C40B 121.6(7) . .
N4 C33 C40A 116.2(7) . .
C32 C33 C40A 133.1(7) . .
C40B C33 C40A 25.8(4) . .
C38 C31' C31 132.8(4) . .
C38 C31' N4 119.4(4) . .
C31 C31' N4 107.7(3) . .
F1 B4 F2 109.3(3) . .
F1 B4 N2 111.5(4) . .
F2 B4 N2 109.9(4) . .
F1 B4 N1 109.9(4) . .
F2 B4 N1 109.2(4) . .
N2 B4 N1 106.9(3) . .
F3 B34 F4 108.9(3) . .
F3 B34 N4 111.0(4) . .
F4 B34 N4 111.6(4) . .
F3 B34 N5 109.5(4) . .
F4 B34 N5 108.7(4) . .
N4 B34 N5 107.2(3) . .
C19' N3 C18 117.4(4) . .
C19' N3 C19 114.2(4) . .
C18 N3 C19 114.0(4) . .
C48 N6 C591 111.2(5) . .
C48 N6 C594 109.7(5) . .
C591 N6 C594 116.5(7) . .
C48 N6 C593 119.4(5) . .
C591 N6 C593 84.7(7) . .
C594 N6 C593 32.5(5) . .
C48 N6 C592 110.3(5) . .
C591 N6 C592 27.6(5) . .
C594 N6 C592 135.4(7) . .
C593 N6 C592 107.8(7) . .
C5 N2 C7' 108.3(3) . .
C5 N2 B4 125.6(3) . .
C7' N2 B4 126.0(3) . .
C33 N4 C31' 107.6(4) . .
C33 N4 B34 126.3(4) . .
C31' N4 B34 126.0(3) . .
C3 N1 C1' 108.7(3) . .
C3 N1 B4 126.0(4) . .
C1' N1 B4 125.3(3) . .
C35 N5 C37' 108.3(3) . .
C35 N5 B34 126.7(3) . .
C37' N5 B34 124.7(4) . .
C46A C47A C48 120.9(6) . .
C46A C47A C60A 119.8(7) . .
C48 C47A C60A 119.4(6) . .
C47A C46A C45 118.6(7) . .
C47A C60A C61A 112.5(6) . .
O2A C61A C60A 112.4(6) . .
C48 C47B C46B 118.5(8) . .
C48 C47B C60B 122.6(7) . .
C46B C47B C60B 118.8(8) . .
C47B C46B C45 125.8(8) . .
O2A C60B C47B 129.2(7) . .
O2A C60B C61B 54.7(5) . .
C47B C60B C61B 111.0(7) . .
O2C C61B O2A 167.9(11) . .
O2C C61B O2B 94.2(11) . .
O2A C61B O2B 80.3(8) . .
O2C C61B C60B 113.8(9) . .
O2A C61B C60B 60.0(6) . .
O2B C61B C60B 114.3(9) . .
O2C C61B O2B 59.4(8) . 3_655
O2A C61B O2B 123.3(7) . 3_655
O2B C61B O2B 54.6(8) . 3_655
C60B C61B O2B 163.4(8) . 3_655
C61B O2A C61A 95.4(6) . .
C61B O2A C60B 65.4(6) . .
C61A O2A C60B 43.5(5) . .
C61B O2A O2B 49.9(5) . .
C61A O2A O2B 95.9(6) . .
C60B O2A O2B 97.8(6) . .
C61B O2B O2B 74.4(9) . 3_655
C61B O2B O2C 135.6(10) . 3_655
O2B O2B O2C 80.2(10) 3_655 3_655
C61B O2B C61B 125.4(8) . 3_655
O2B O2B C61B 51.1(8) 3_655 3_655
O2C O2B C61B 43.8(7) 3_655 3_655
C61B O2B O2A 49.8(6) . .
O2B O2B O2A 114.7(10) 3_655 .
O2C O2B O2A 115.2(9) 3_655 .
C61B O2B O2A 151.0(8) 3_655 .
C61B O2C O2B 76.8(10) . 3_655

loop_
_geom_bond_atom_site_label_1
_geom_bond_atom_site_label_2
_geom_bond_distance
_geom_bond_site_symmetry_2
C19' N3 1.382(6) .
C19 N3 1.443(6) .
C18 C17' 1.383(7) .
C18 C17 1.384(6) .
C18 N3 1.434(5) .
C17' C16' 1.393(6) .
C17 C16 1.382(5) .
C17 C20 1.522(7) .
C16 C15 1.397(5) .
C15 C16' 1.401(6) .
C15 C14 1.490(5) .
C14 C13 1.386(6) .
C14 C13' 1.402(6) .
C13' C12' 1.385(6) .
C13 C12 1.380(5) .
C12 C11 1.390(5) .
C12' C11 1.389(6) .
C11 C8 1.485(5) .
C8 C1' 1.397(5) .
C8 C7' 1.402(5) .
C7' N2 1.391(5) .
C7' C7 1.431(5) .
C7 C6 1.381(6) .
C7 C9' 1.503(6) .
C6 C5 1.405(6) .
C5 N2 1.338(5) .
C5 C10' 1.490(5) .
C1' N1 1.401(5) .
C1' C1 1.420(5) .
C1 C2 1.364(6) .
C1 C9 1.513(6) .
C2 C3 1.412(7) .
C3 N1 1.336(5) .
C3 C10B 1.470(14) .
C3 C10A 1.615(16) .
C10A C10B 0.731(16) .
C20 C21 1.483(7) .
C21 O1 1.405(6) .
C591 C592 0.719(12) .
C591 N6 1.437(10) .
C591 C593 1.973(17) .
C592 N6 1.543(12) .
C593 C594 0.828(13) .
C593 N6 1.491(11) .
C594 N6 1.463(11) .
C48 C47B 1.319(10) .
C48 C47' 1.371(6) .
C48 N6 1.424(4) .
C48 C47A 1.503(9) .
C47' C46' 1.387(6) .
C46' C45 1.364(6) .
C45 C46B 1.384(10) .
C45 C46A 1.443(9) .
C45 C44 1.491(5) .
C44 C43' 1.381(5) .
C44 C39 1.389(6) .
C39 C42 1.378(6) .
C43' C42' 1.383(5) .
C42' C41 1.377(6) .
C42 C41 1.377(5) .
C41 C38 1.482(5) .
C38 C31' 1.396(5) .
C38 C37' 1.400(6) .
C37' N5 1.393(5) .
C37' C37 1.428(6) .
C37 C36 1.379(6) .
C37 C39' 1.504(5) .
C36 C35 1.389(6) .
C35 N5 1.349(6) .
C35 C40' 1.513(6) .
C31 C32 1.361(6) .
C31 C31' 1.418(6) .
C31 C43 1.508(6) .
C32 C33 1.419(8) .
C33 N4 1.337(6) .
C33 C40B 1.489(11) .
C33 C40A 1.640(13) .
C31' N4 1.419(5) .
B4 F1 1.383(6) .
B4 F2 1.405(6) .
B4 N2 1.529(5) .
B4 N1 1.550(5) .
B34 F3 1.391(6) .
B34 F4 1.399(6) .
B34 N4 1.519(7) .
B34 N5 1.560(6) .
C47A C46A 1.361(11) .
C47A C60A 1.521(10) .
C60A C61A 1.552(10) .
C61A O2A 1.410(9) .
C47B C46B 1.383(12) .
C47B C60B 1.517(12) .
C60B O2A 1.458(9) .
C60B C61B 1.531(14) .
C61B O2C 1.213(16) .
C61B O2A 1.374(13) .
C61B O2B 1.377(13) .
C61B O2B 1.705(16) 3_655
O2A O2B 1.775(14) .
O2B O2B 1.44(2) 3_655
O2B O2C 1.507(15) 3_655
O2B C61B 1.705(16) 3_655
O2C O2B 1.507(15) 3_655
